data_7010918
loop_
_publ_author_name
'An, Jin'
'Chen, Zhi-Da'
'Zhang, Xi-Xiang'
'Raubenheimer, Helgard G.'
'Esterhuysen, Catharine'
'Gao, Song'
'Xu, Guang-Xian'

_publ_section_title
;
 Synthesis, X-ray characterization and single molecule magnetic
 behaviour of [Mn12O12(O2CCH2X)16(H2O)4]&#x00B7;mCH2Cl2&#x00B7;nH2O (1:
 X = Cl, m&#x00A0;= 2, n&#x00A0;= 6; 2: X = Br, m&#x00A0;= 4,
 n&#x00A0;= 0)
;
_journal_issue 22
_journal_name_full 'Journal of the Chemical Society, Dalton Transactions'
_journal_page_first 3352
_journal_paper_doi 10.1039/b105258f
_journal_year 2001
_chemical_formula_moiety 'C32 H40 Br16 Mn12 O48, 4(C1 H2 Cl2)'
_chemical_formula_sum 'C36 H48 Br16 Cl8 Mn12 O48'
_chemical_formula_weight 3470.18
_chemical_name_systematic
;
dodecakis(\m^3^-Oxo)-hexadecakis(\m^2^-bromoacetato)-tetra-aqua-
tetra-manganese(iv)-octa-manganese(iii) tetra-dichloromethane solvate
;
_space_group_IT_number 88
_symmetry_cell_setting tetragonal
_symmetry_space_group_name_Hall '-I 4ad'
_symmetry_space_group_name_H-M 'I 41/a :2'
_atom_sites_solution_hydrogens geom
_atom_sites_solution_primary direct
_atom_sites_solution_secondary difmap
_audit_creation_method SHELXL-97
_cell_angle_alpha 90.00
_cell_angle_beta 90.00
_cell_angle_gamma 90.00
_cell_formula_units_Z 4
_cell_length_a 26.647(4)
_cell_length_b 26.647(4)
_cell_length_c 12.850(3)
_cell_measurement_reflns_used 23936
_cell_measurement_temperature 293(2)
_cell_measurement_theta_max 27.6
_cell_measurement_theta_min 3
_cell_volume 9124(3)
_computing_cell_refinement 'DENZO-SMN (Otwinowski & Minor, 1997)'
_computing_data_collection 'COLLECT (Nonius, 1998)'
_computing_data_reduction 'DENZO-SMN (Otwinowski & Minor, 1997)'
_computing_molecular_graphics 'ORTEP-III for Windows (Farrugia,1997)'
_computing_publication_material 'WINGX (Farrugia, 1999)'
_computing_structure_refinement 'SHELXL-97 (Sheldrick, 1997)'
_computing_structure_solution 'SHELXS-97 (Sheldrick, 1990)'
_diffrn_ambient_temperature 293(2)
_diffrn_measured_fraction_theta_full 0.973
_diffrn_measured_fraction_theta_max 0.973
_diffrn_measurement_device_type 'Nonius Kappa CCD'
_diffrn_measurement_method '\f and \w scans to fill Ewald sphere'
_diffrn_radiation_monochromator graphite
_diffrn_radiation_source 'fine-focus sealed tube'
_diffrn_radiation_type MoK\a
_diffrn_radiation_wavelength 0.71073
_diffrn_reflns_av_R_equivalents 0.0793
_diffrn_reflns_av_sigmaI/netI 0.0612
_diffrn_reflns_limit_h_max 23
_diffrn_reflns_limit_h_min -29
_diffrn_reflns_limit_k_max 33
_diffrn_reflns_limit_k_min -34
_diffrn_reflns_limit_l_max 15
_diffrn_reflns_limit_l_min -16
_diffrn_reflns_number 23936
_diffrn_reflns_theta_full 27.60
_diffrn_reflns_theta_max 26.00
_diffrn_reflns_theta_min 3.06
_exptl_absorpt_coefficient_mu 8.929
_exptl_absorpt_correction_T_max 0.16
_exptl_absorpt_correction_T_min 0.12
_exptl_absorpt_correction_type cylinder
_exptl_absorpt_process_details 'Scalepack (Otwinowski & Minor, 1997)'
_exptl_crystal_colour black
_exptl_crystal_density_diffrn 2.526
_exptl_crystal_density_method 'not measured'
_exptl_crystal_description prism
_exptl_crystal_F_000 6576
_exptl_crystal_size_max 0.4
_exptl_crystal_size_mid 0.4
_exptl_crystal_size_min 0.33
_refine_diff_density_max 1.810
_refine_diff_density_min -2.109
_refine_diff_density_rms 0.210
_refine_ls_extinction_method none
_refine_ls_goodness_of_fit_ref 1.039
_refine_ls_hydrogen_treatment mixed
_refine_ls_matrix_type full
_refine_ls_number_parameters 298
_refine_ls_number_reflns 5156
_refine_ls_number_restraints 6
_refine_ls_restrained_S_all 1.045
_refine_ls_R_factor_all 0.1101
_refine_ls_R_factor_gt 0.0740
_refine_ls_shift/su_max 0.021
_refine_ls_shift/su_mean 0.001
_refine_ls_structure_factor_coef Fsqd
_refine_ls_weighting_details 'w=1/[\s^2^(Fo^2^)+(0.1201P)^2^+165.7069P] where P=(Fo^2^+2Fc^2^)/3'
_refine_ls_weighting_scheme calc
_refine_ls_wR_factor_gt 0.1992
_refine_ls_wR_factor_ref 0.2241
_reflns_number_gt 3607
_reflns_number_total 5156
_reflns_threshold_expression >2sigma(I)
_cod_data_source_file b105258f.txt
_cod_data_source_block 2
_cod_original_sg_symbol_H-M 'I 41/a'
_cod_database_code 7010918

loop_
_symmetry_equiv_pos_as_xyz
'x, y, z'
'-x+1/2, -y, z+1/2'
'-y+3/4, x+1/4, z+1/4'
'y+3/4, -x+3/4, z+3/4'
'x+1/2, y+1/2, z+1/2'
'-x+1, -y+1/2, z+1'
'-y+5/4, x+3/4, z+3/4'
'y+5/4, -x+5/4, z+5/4'
'-x, -y, -z'
'x-1/2, y, -z-1/2'
'y-3/4, -x-1/4, -z-1/4'
'-y-3/4, x-3/4, -z-3/4'
'-x+1/2, -y+1/2, -z+1/2'
'x, y+1/2, -z'
'y-1/4, -x+1/4, -z+1/4'
'-y-1/4, x-1/4, -z-1/4'

loop_
_atom_site_label
_atom_site_type_symbol
_atom_site_fract_x
_atom_site_fract_y
_atom_site_fract_z
_atom_site_U_iso_or_equiv
_atom_site_adp_type
_atom_site_occupancy
_atom_site_symmetry_multiplicity
_atom_site_calc_flag
_atom_site_refinement_flags
_atom_site_disorder_assembly
_atom_site_disorder_group
Mn1 Mn 0.53219(4) 0.90435(4) 0.10944(10) 0.0209(3) Uani 1 1 d . . .
Mn2 Mn 0.63568(4) 0.83506(4) 0.05843(10) 0.0215(3) Uani 1 1 d . . .
Mn3 Mn 0.54788(4) 0.77865(4) 0.05210(9) 0.0166(3) Uani 1 1 d . . .
Br1A Br 0.62256(6) 0.73954(5) -0.30659(10) 0.0582(4) Uani 0.94 1 d PD A 1
Br1B Br 0.5325(15) 0.7573(18) -0.312(2) 0.128(16) Uani 0.06 1 d PD . 2
Br2 Br 0.39907(4) 1.06177(4) 0.26902(10) 0.0508(3) Uani 1 1 d . . .
Br3A Br 0.71894(10) 0.98723(11) -0.0371(4) 0.1404(16) Uani 0.77 1 d PD B 3
Br3B Br 0.7000(4) 1.0131(3) 0.0692(8) 0.103(3) Uani 0.23 1 d PD B 4
Br4A Br 0.39235(9) 0.90596(8) -0.23104(14) 0.0652(5) Uani 0.81 1 d PD C 5
Br4B Br 0.3718(7) 0.8916(13) -0.2000(14) 0.31(2) Uani 0.19 1 d PD C 6
O1 O 0.56590(19) 0.84586(19) 0.0675(4) 0.0194(11) Uani 1 1 d . . .
O2 O 0.48346(19) 0.86697(19) 0.1857(4) 0.0195(11) Uani 1 1 d . . .
O5 O 0.6230(2) 0.8263(2) -0.1116(5) 0.0310(14) Uani 1 1 d . . .
O12 O 0.4098(2) 0.8939(2) 0.0219(5) 0.0290(13) Uani 1 1 d . . .
O10 O 0.6522(2) 0.9053(2) 0.0432(5) 0.0315(14) Uani 1 1 d . . .
O9 O 0.5791(2) 0.9466(2) 0.0304(5) 0.0309(14) Uani 1 1 d . . .
O8 O 0.4264(2) 0.9566(2) 0.2143(5) 0.0309(14) Uani 1 1 d . . .
O6 O 0.5523(2) 0.7806(2) -0.0965(4) 0.0233(12) Uani 1 1 d . . .
O3 O 0.5806(3) 0.9160(3) 0.2454(5) 0.0393(16) Uani 1 1 d . . .
O11 O 0.4893(2) 0.9016(2) -0.0292(5) 0.0327(14) Uani 1 1 d . . .
O7 O 0.5045(2) 0.9691(2) 0.1555(6) 0.0348(15) Uani 1 1 d . . .
O4 O 0.5395(2) 0.77330(19) 0.1985(4) 0.0200(11) Uani 1 1 d . . .
C7 C 0.4453(3) 0.8883(3) -0.0433(7) 0.032(2) Uani 1 1 d . C .
C8 C 0.4344(4) 0.8626(4) -0.1486(9) 0.052(3) Uani 1 1 d D . .
H4A H 0.4177 0.8307 -0.1371 0.063 Uiso 1 1 calc R C 5
H4B H 0.4657 0.8561 -0.1851 0.063 Uiso 1 1 calc R C 5
C5 C 0.6260(3) 0.9433(3) 0.0234(8) 0.031(2) Uani 1 1 d . B .
C6 C 0.6506(3) 0.9902(3) -0.0135(10) 0.050(3) Uani 1 1 d D . .
H6A H 0.6444 1.0163 0.0375 0.059 Uiso 1 1 calc R B 3
H6B H 0.6345 1.0004 -0.0778 0.059 Uiso 1 1 calc R B 3
C3 C 0.4640(3) 0.9829(3) 0.1956(7) 0.0263(18) Uani 1 1 d . . .
C4 C 0.4632(4) 1.0376(3) 0.2216(8) 0.034(2) Uani 1 1 d . . .
H8A H 0.4729 1.0565 0.1603 0.041 Uiso 1 1 calc R . .
H8B H 0.4880 1.0440 0.2752 0.041 Uiso 1 1 calc R . .
C1 C 0.5877(3) 0.8024(3) -0.1489(7) 0.0275(18) Uani 1 1 d . A .
C2 C 0.5845(4) 0.7975(4) -0.2633(7) 0.043(2) Uani 1 1 d D . .
H10A H 0.5978 0.8274 -0.2962 0.052 Uiso 1 1 calc R A 1
H10B H 0.5497 0.7937 -0.2841 0.052 Uiso 1 1 calc R A 1
Cl2 Cl 0.75875(18) 0.09107(18) 0.1554(5) 0.1056(16) Uani 1 1 d . . .
Cl1 Cl 0.7483(4) 0.1875(4) 0.2199(10) 0.220(5) Uani 1 1 d . . .
C11 C 0.7751(10) 0.1330(11) 0.2583(17) 0.145(11) Uani 1 1 d . . .
H20A H 0.7614 0.1217 0.3243 0.174 Uiso 1 1 calc R . .
H20B H 0.8112 0.1364 0.2646 0.174 Uiso 1 1 calc R . .

loop_
_atom_site_aniso_label
_atom_site_aniso_U_11
_atom_site_aniso_U_22
_atom_site_aniso_U_33
_atom_site_aniso_U_23
_atom_site_aniso_U_13
_atom_site_aniso_U_12
Mn1 0.0156(6) 0.0116(6) 0.0357(7) -0.0003(5) 0.0022(5) -0.0009(4)
Mn2 0.0127(6) 0.0159(6) 0.0358(7) 0.0031(5) 0.0016(5) -0.0003(4)
Mn3 0.0122(5) 0.0129(5) 0.0246(6) -0.0001(4) 0.0009(4) -0.0005(4)
Br1A 0.0714(9) 0.0495(7) 0.0537(7) -0.0191(6) 0.0195(6) -0.0063(6)
Br1B 0.17(4) 0.17(4) 0.050(16) 0.001(19) -0.004(19) -0.06(3)
Br2 0.0468(7) 0.0281(5) 0.0776(8) -0.0092(5) 0.0142(6) 0.0099(4)
Br3A 0.0654(15) 0.0849(18) 0.271(5) 0.064(2) 0.047(2) -0.0054(12)
Br3B 0.102(6) 0.083(5) 0.125(7) 0.008(5) -0.023(5) -0.044(5)
Br4A 0.0833(14) 0.0761(12) 0.0363(8) 0.0027(7) -0.0173(8) 0.0147(10)
Br4B 0.19(2) 0.64(6) 0.083(11) 0.09(2) -0.070(12) -0.15(3)
O1 0.016(3) 0.012(2) 0.030(3) 0.000(2) 0.002(2) -0.002(2)
O2 0.015(3) 0.010(2) 0.033(3) -0.002(2) 0.003(2) -0.001(2)
O5 0.029(3) 0.028(3) 0.035(3) 0.006(3) 0.009(3) -0.003(3)
O12 0.022(3) 0.029(3) 0.036(3) 0.007(3) -0.001(2) 0.003(2)
O10 0.017(3) 0.021(3) 0.057(4) 0.003(3) -0.002(3) -0.003(2)
O9 0.025(3) 0.017(3) 0.051(4) 0.007(3) 0.003(3) 0.000(2)
O8 0.027(3) 0.011(3) 0.054(4) 0.000(3) 0.009(3) 0.001(2)
O6 0.017(3) 0.026(3) 0.027(3) -0.001(2) 0.002(2) 0.001(2)
O3 0.034(4) 0.039(4) 0.045(4) -0.010(3) -0.005(3) 0.000(3)
O11 0.024(3) 0.037(4) 0.038(3) 0.008(3) -0.003(3) -0.003(3)
O7 0.030(3) 0.014(3) 0.060(4) -0.002(3) 0.009(3) -0.001(2)
O4 0.018(3) 0.015(3) 0.027(3) 0.003(2) 0.000(2) 0.001(2)
C7 0.030(5) 0.026(5) 0.040(5) 0.010(4) -0.010(4) -0.003(4)
C8 0.052(7) 0.044(6) 0.061(7) 0.000(5) -0.003(6) -0.009(5)
C5 0.018(4) 0.024(4) 0.049(5) 0.004(4) 0.002(4) -0.002(3)
C6 0.029(5) 0.015(4) 0.105(9) 0.013(5) -0.003(6) -0.008(4)
C3 0.026(4) 0.021(4) 0.032(4) -0.007(3) 0.002(3) -0.001(3)
C4 0.033(5) 0.020(4) 0.050(5) -0.008(4) 0.013(4) 0.000(4)
C1 0.027(5) 0.019(4) 0.036(4) 0.003(3) 0.003(4) 0.006(4)
C2 0.058(7) 0.042(6) 0.030(5) 0.005(4) 0.003(5) 0.005(5)
Cl2 0.081(3) 0.076(3) 0.159(5) 0.021(3) 0.023(3) -0.006(2)
Cl1 0.183(8) 0.166(8) 0.310(13) -0.066(8) 0.116(9) -0.040(7)
C11 0.15(2) 0.19(3) 0.097(15) 0.014(16) 0.045(15) 0.08(2)

loop_
_atom_type_symbol
_atom_type_description
_atom_type_scat_dispersion_real
_atom_type_scat_dispersion_imag
_atom_type_scat_source
C C 0.0033 0.0016 'International Tables Vol C Tables 4.2.6.8 and 6.1.1.4'
O O 0.0106 0.0060 'International Tables Vol C Tables 4.2.6.8 and 6.1.1.4'
Mn Mn 0.3368 0.7283 'International Tables Vol C Tables 4.2.6.8 and 6.1.1.4'
Br Br -0.2901 2.4595 'International Tables Vol C Tables 4.2.6.8 and 6.1.1.4'
Cl Cl 0.1484 0.1585 'International Tables Vol C Tables 4.2.6.8 and 6.1.1.4'
H H 0.0000 0.0000 'International Tables Vol C Tables 4.2.6.8 and 6.1.1.4'
Li Li -0.0003 0.0001 'International Tables Vol C Tables 4.2.6.8 and 6.1.1.4'
Na Na 0.0362 0.0249 'International Tables Vol C Tables 4.2.6.8 and 6.1.1.4'

loop_
_geom_angle_atom_site_label_1
_geom_angle_atom_site_label_2
_geom_angle_atom_site_label_3
_geom_angle
_geom_angle_site_symmetry_1
_geom_angle_site_symmetry_3
_geom_angle_publ_flag
O1 Mn1 O2 92.3(2) . . ?
O1 Mn1 O9 91.3(2) . . ?
O2 Mn1 O9 176.1(2) . . ?
O1 Mn1 O7 173.4(3) . . ?
O2 Mn1 O7 92.8(2) . . ?
O9 Mn1 O7 83.8(3) . . ?
O1 Mn1 O11 89.3(2) . . ?
O2 Mn1 O11 92.7(2) . . ?
O9 Mn1 O11 85.9(3) . . ?
O7 Mn1 O11 94.6(3) . . ?
O1 Mn1 O3 93.7(2) . . ?
O2 Mn1 O3 93.7(3) . . ?
O9 Mn1 O3 87.5(3) . . ?
O7 Mn1 O3 81.7(3) . . ?
O11 Mn1 O3 172.8(3) . . ?
O1 Mn2 O2 83.4(2) . 15_565 ?
O1 Mn2 O10 94.8(2) . . ?
O2 Mn2 O10 175.9(3) 15_565 . ?
O1 Mn2 O8 174.8(3) . 15_565 ?
O2 Mn2 O8 96.3(2) 15_565 15_565 ?
O10 Mn2 O8 85.2(3) . 15_565 ?
O1 Mn2 O12 91.6(2) . 15_565 ?
O2 Mn2 O12 92.7(2) 15_565 15_565 ?
O10 Mn2 O12 91.0(3) . 15_565 ?
O8 Mn2 O12 93.6(3) 15_565 15_565 ?
O1 Mn2 O5 85.8(2) . . ?
O2 Mn2 O5 84.2(2) 15_565 . ?
O10 Mn2 O5 92.1(3) . . ?
O8 Mn2 O5 89.0(3) 15_565 . ?
O12 Mn2 O5 176.1(2) 15_565 . ?
O1 Mn2 Mn3 41.83(15) . . ?
O2 Mn2 Mn3 42.18(15) 15_565 . ?
O10 Mn2 Mn3 135.38(18) . . ?
O8 Mn2 Mn3 136.95(19) 15_565 . ?
O12 Mn2 Mn3 98.42(16) 15_565 . ?
O5 Mn2 Mn3 77.72(16) . . ?
O1 Mn3 O2 84.5(2) . 15_565 ?
O1 Mn3 O4 89.8(2) . . ?
O2 Mn3 O4 91.1(2) 15_565 . ?
O1 Mn3 O6 93.7(2) . . ?
O2 Mn3 O6 91.6(2) 15_565 . ?
O4 Mn3 O6 175.8(2) . . ?
O1 Mn3 O4 96.3(2) . 12_766 ?
O2 Mn3 O4 175.3(2) 15_565 12_766 ?
O4 Mn3 O4 84.2(2) . 12_766 ?
O6 Mn3 O4 93.0(2) . 12_766 ?
O1 Mn3 O4 172.4(2) . 15_565 ?
O2 Mn3 O4 99.9(2) 15_565 15_565 ?
O4 Mn3 O4 83.9(3) . 15_565 ?
O6 Mn3 O4 92.4(2) . 15_565 ?
O4 Mn3 O4 78.9(2) 12_766 15_565 ?
O1 Mn3 Mn2 42.38(16) . . ?
O2 Mn3 Mn2 42.70(16) 15_565 . ?
O4 Mn3 Mn2 96.32(17) . . ?
O6 Mn3 Mn2 87.86(17) . . ?
O4 Mn3 Mn2 138.57(16) 12_766 . ?
O4 Mn3 Mn2 142.53(16) 15_565 . ?
O1 Mn3 Mn3 86.63(17) . 12_766 ?
O2 Mn3 Mn3 133.35(18) 15_565 12_766 ?
O4 Mn3 Mn3 43.12(16) . 12_766 ?
O6 Mn3 Mn3 134.71(17) . 12_766 ?
O4 Mn3 Mn3 42.23(16) 12_766 12_766 ?
O4 Mn3 Mn3 85.89(16) 15_565 12_766 ?
Mn2 Mn3 Mn3 119.41(6) . 12_766 ?
O1 Mn3 Mn3 132.21(18) . 15_565 ?
O2 Mn3 Mn3 89.91(17) 15_565 15_565 ?
O4 Mn3 Mn3 42.74(16) . 15_565 ?
O6 Mn3 Mn3 134.00(18) . 15_565 ?
O4 Mn3 Mn3 86.12(16) 12_766 15_565 ?
O4 Mn3 Mn3 42.26(16) 15_565 15_565 ?
Mn2 Mn3 Mn3 121.66(6) . 15_565 ?
Mn3 Mn3 Mn3 63.73(5) 12_766 15_565 ?
O1 Mn3 Mn3 135.57(17) . 6_564 ?
O2 Mn3 Mn3 138.94(17) 15_565 6_564 ?
O4 Mn3 Mn3 82.01(16) . 6_564 ?
O6 Mn3 Mn3 93.83(17) . 6_564 ?
O4 Mn3 Mn3 39.58(16) 12_766 6_564 ?
O4 Mn3 Mn3 39.28(16) 15_565 6_564 ?
Mn2 Mn3 Mn3 177.52(6) . 6_564 ?
Mn3 Mn3 Mn3 58.13(2) 12_766 6_564 ?
Mn3 Mn3 Mn3 58.13(2) 15_565 6_564 ?
Br1B Br1B C2 148(4) 6_564 . ?
Br1B Br1B Br1B 64.2(10) 6_564 15_564 ?
C2 Br1B Br1B 144(3) . 15_564 ?
Br1B Br1B Br1B 64.2(10) 6_564 12_765 ?
C2 Br1B Br1B 118(3) . 12_765 ?
Br1B Br1B Br1B 52(2) 15_564 12_765 ?
Mn3 O1 Mn1 134.8(3) . . ?
Mn3 O1 Mn2 95.8(2) . . ?
Mn1 O1 Mn2 128.0(3) . . ?
Mn3 O2 Mn2 95.1(2) 12_766 12_766 ?
Mn3 O2 Mn1 132.3(3) 12_766 . ?
Mn2 O2 Mn1 122.6(3) 12_766 . ?
C1 O5 Mn2 123.5(6) . . ?
C7 O12 Mn2 126.6(5) . 12_766 ?
C5 O10 Mn2 132.4(6) . . ?
C5 O9 Mn1 129.0(6) . . ?
C3 O8 Mn2 130.3(6) . 12_766 ?
C1 O6 Mn3 125.1(6) . . ?
C7 O11 Mn1 130.1(6) . . ?
C3 O7 Mn1 134.7(6) . . ?
Mn3 O4 Mn3 95.0(2) . 15_565 ?
Mn3 O4 Mn3 94.6(2) . 12_766 ?
Mn3 O4 Mn3 101.1(2) 15_565 12_766 ?
O11 C7 O12 125.0(9) . . ?
O11 C7 C8 115.7(9) . . ?
O12 C7 C8 119.3(8) . . ?
C7 C8 Br4A 108.9(7) . . ?
C7 C8 Br4B 106.3(10) . . ?
Br4A C8 Br4B 23.1(7) . . ?
C7 C8 H4A 109.9 . . ?
Br4A C8 H4A 109.9 . . ?
Br4B C8 H4A 90.3 . . ?
C7 C8 H4B 109.9 . . ?
Br4A C8 H4B 109.9 . . ?
Br4B C8 H4B 129.8 . . ?
H4A C8 H4B 108.3 . . ?
O10 C5 O9 126.6(8) . . ?
O10 C5 C6 119.8(8) . . ?
O9 C5 C6 113.6(8) . . ?
C5 C6 Br3B 114.7(8) . . ?
C5 C6 Br3A 116.7(7) . . ?
Br3B C6 Br3A 52.4(4) . . ?
C5 C6 H6A 108.1 . . ?
Br3B C6 H6A 58.9 . . ?
Br3A C6 H6A 108.1 . . ?
C5 C6 H6B 108.1 . . ?
Br3B C6 H6B 137.2 . . ?
Br3A C6 H6B 108.1 . . ?
H6A C6 H6B 107.3 . . ?
O8 C3 O7 127.5(8) . . ?
O8 C3 C4 119.6(7) . . ?
O7 C3 C4 112.9(7) . . ?
C3 C4 Br2 114.2(6) . . ?
C3 C4 H8A 108.7 . . ?
Br2 C4 H8A 108.7 . . ?
C3 C4 H8B 108.7 . . ?
Br2 C4 H8B 108.7 . . ?
H8A C4 H8B 107.6 . . ?
O5 C1 O6 125.8(8) . . ?
O5 C1 C2 118.5(8) . . ?
O6 C1 C2 115.7(8) . . ?
C1 C2 Br1B 115.6(12) . . ?
C1 C2 Br1A 109.1(6) . . ?
Br1B C2 Br1A 80.4(18) . . ?
C1 C2 H10A 109.9 . . ?
Br1B C2 H10A 126.7 . . ?
Br1A C2 H10A 109.9 . . ?
C1 C2 H10B 109.9 . . ?
Br1B C2 H10B 30.1 . . ?
Br1A C2 H10B 109.9 . . ?
H10A C2 H10B 108.3 . . ?
Cl1 C11 Cl2 102.6(14) . . ?
Cl1 C11 H20A 111.2 . . ?
Cl2 C11 H20A 111.2 . . ?
Cl1 C11 H20B 111.2 . . ?
Cl2 C11 H20B 111.2 . . ?
H20A C11 H20B 109.2 . . ?

loop_
_geom_bond_atom_site_label_1
_geom_bond_atom_site_label_2
_geom_bond_distance
_geom_bond_site_symmetry_2
_geom_bond_publ_flag
Mn1 O1 1.878(5) . ?
Mn1 O2 1.907(5) . ?
Mn1 O9 1.966(6) . ?
Mn1 O7 1.968(6) . ?
Mn1 O11 2.119(6) . ?
Mn1 O3 2.193(7) . ?
Mn2 O1 1.885(5) . ?
Mn2 O2 1.894(5) 15_565 ?
Mn2 O10 1.934(6) . ?
Mn2 O8 1.938(6) 15_565 ?
Mn2 O12 2.195(6) 15_565 ?
Mn2 O5 2.222(6) . ?
Mn2 Mn3 2.7821(16) . ?
Mn3 O1 1.865(5) . ?
Mn3 O2 1.876(5) 15_565 ?
Mn3 O4 1.900(6) . ?
Mn3 O6 1.914(6) . ?
Mn3 O4 1.919(5) 12_766 ?
Mn3 O4 1.931(5) 15_565 ?
Mn3 Mn3 2.8162(19) 12_766 ?
Mn3 Mn3 2.8162(19) 15_565 ?
Mn3 Mn3 2.973(2) 6_564 ?
Br1A C2 1.929(9) . ?
Br1B Br1B 1.77(6) 6_564 ?
Br1B C2 1.862(19) . ?
Br1B Br1B 2.04(5) 15_564 ?
Br1B Br1B 2.04(5) 12_765 ?
Br2 C4 1.924(9) . ?
Br3A C6 1.847(9) . ?
Br3B C6 1.798(12) . ?
Br4A C8 1.927(10) . ?
Br4B C8 1.954(18) . ?
O2 Mn3 1.876(5) 12_766 ?
O2 Mn2 1.894(5) 12_766 ?
O5 C1 1.234(11) . ?
O12 C7 1.272(11) . ?
O12 Mn2 2.195(6) 12_766 ?
O10 C5 1.253(10) . ?
O9 C5 1.256(10) . ?
O8 C3 1.244(10) . ?
O8 Mn2 1.938(6) 12_766 ?
O6 C1 1.296(10) . ?
O11 C7 1.237(11) . ?
O7 C3 1.253(10) . ?
O4 Mn3 1.919(5) 15_565 ?
O4 Mn3 1.931(5) 12_766 ?
C7 C8 1.545(15) . ?
C8 H4A 0.9700 . ?
C8 H4B 0.9700 . ?
C5 C6 1.490(12) . ?
C6 H6A 0.9700 . ?
C6 H6B 0.9700 . ?
C3 C4 1.496(12) . ?
C4 H8A 0.9700 . ?
C4 H8B 0.9700 . ?
C1 C2 1.478(13) . ?
C2 H10A 0.9700 . ?
C2 H10B 0.9700 . ?
Cl2 C11 1.78(3) . ?
Cl1 C11 1.69(3) . ?
C11 H20A 0.9700 . ?
C11 H20B 0.9700 . ?
